data_2208232
loop_
_publ_author_name
'George R. Clark'
'Kit Yee Tsang'
'Margaret A. Brimble'

_publ_section_title
;
 8'-Methoxy-3<i>H</i>-spiro[1-naphthofuran-2,2'-chroman]
;
_journal_coeditor_code AC6233
_journal_issue 3
_journal_name_full 'Acta Crystallographica Section E'
_journal_page_first o1075
_journal_page_last o1076
_journal_paper_doi 10.1107/S1600536806005125
_journal_volume 62
_journal_year 2006
_chemical_formula_iupac 'C21 H18 O3'
_chemical_formula_moiety 'C21 H18 O3'
_chemical_formula_sum 'C21 H18 O3'
_chemical_formula_weight 318.35
_chemical_name_systematic
;
8'-Methoxy-3H-spiro[1-naphthofuran-2,2'-chromane]
;
_space_group_IT_number 14
_symmetry_cell_setting monoclinic
_symmetry_space_group_name_Hall '-P 2ybc'
_symmetry_space_group_name_H-M 'P 1 21/c 1'
_atom_sites_solution_hydrogens geom
_atom_sites_solution_primary direct
_atom_sites_solution_secondary difmap
_audit_creation_method SHELXL-97
_cell_angle_alpha 90.00
_cell_angle_beta 97.0660(10)
_cell_angle_gamma 90.00
_cell_formula_units_Z 4
_cell_length_a 5.98580(10)
_cell_length_b 13.2104(2)
_cell_length_c 20.4727(3)
_cell_measurement_reflns_used 4596
_cell_measurement_temperature 85(2)
_cell_measurement_theta_max 27.05
_cell_measurement_theta_min 1.84
_cell_volume 1606.58(4)
_computing_cell_refinement 'SAINT (Siemens, 1995)'
_computing_data_collection 'SMART (Siemens, 1995)'
_computing_data_reduction SAINT
_computing_molecular_graphics 'ORTEPIII (Burnett & Johnson, 1996)'
_computing_publication_material 'SHELXTL (Siemens, 1995)'
_computing_structure_refinement 'SHELXL97 (Sheldrick, 1997)'
_computing_structure_solution 'SHELXS97 (Sheldrick, 1997)'
_diffrn_ambient_temperature 85(2)
_diffrn_measured_fraction_theta_full 0.980
_diffrn_measured_fraction_theta_max 0.980
_diffrn_measurement_device_type 'Siemens SMART CCD'
_diffrn_measurement_method 'Area detector \w scans'
_diffrn_radiation_monochromator graphite
_diffrn_radiation_source 'fine-focus sealed tube'
_diffrn_radiation_type MoK\a
_diffrn_radiation_wavelength 0.71073
_diffrn_reflns_av_R_equivalents 0.0403
_diffrn_reflns_av_sigmaI/netI 0.0499
_diffrn_reflns_limit_h_max 7
_diffrn_reflns_limit_h_min -7
_diffrn_reflns_limit_k_max 14
_diffrn_reflns_limit_k_min -16
_diffrn_reflns_limit_l_max 25
_diffrn_reflns_limit_l_min -17
_diffrn_reflns_number 9773
_diffrn_reflns_theta_full 27.05
_diffrn_reflns_theta_max 27.05
_diffrn_reflns_theta_min 1.84
_diffrn_standards_decay_% <2
_diffrn_standards_interval_count 0
_diffrn_standards_interval_time 0
_diffrn_standards_number 0
_exptl_absorpt_coefficient_mu 0.087
_exptl_absorpt_correction_T_max 0.9845
_exptl_absorpt_correction_T_min 0.9676
_exptl_absorpt_correction_type multi-scan
_exptl_absorpt_process_details '(SADABS; Sheldrick, 1996)'
_exptl_crystal_colour colourless
_exptl_crystal_density_diffrn 1.316
_exptl_crystal_density_method 'not measured'
_exptl_crystal_description needle
_exptl_crystal_F_000 672
_exptl_crystal_size_max 0.38
_exptl_crystal_size_mid 0.20
_exptl_crystal_size_min 0.18
_refine_diff_density_max 0.241
_refine_diff_density_min -0.230
_refine_ls_extinction_method none
_refine_ls_goodness_of_fit_ref 1.020
_refine_ls_hydrogen_treatment constr
_refine_ls_matrix_type full
_refine_ls_number_parameters 217
_refine_ls_number_reflns 3466
_refine_ls_number_restraints 0
_refine_ls_restrained_S_all 1.020
_refine_ls_R_factor_all 0.0793
_refine_ls_R_factor_gt 0.0473
_refine_ls_shift/su_max 0.000
_refine_ls_shift/su_mean 0.000
_refine_ls_structure_factor_coef Fsqd
_refine_ls_weighting_details 'calc w=1/[\s^2^(Fo^2^)+(0.0563P)^2^+0.4607P] where P=(Fo^2^+2Fc^2^)/3'
_refine_ls_weighting_scheme calc
_refine_ls_wR_factor_gt 0.1073
_refine_ls_wR_factor_ref 0.1239
_reflns_number_gt 2390
_reflns_number_total 3466
_reflns_threshold_expression I>2\s(I)
_cod_data_source_file ac6233.cif
_cod_data_source_block 2
_cod_depositor_comments
;
The following automatic conversions were performed:
'_symmetry_cell_setting' value 'Monoclinic' changed to 'monoclinic'
according to '/home/saulius/struct/CIF-dictionaries/cif_core.dic'
dictionary named 'cif_core.dic' version 2.4.1 from
2010-06-29.

'_geom_bond_publ_flag' value 'N' changed to 'n' according to
'/home/saulius/struct/CIF-dictionaries/cif_core.dic' dictionary named
'cif_core.dic' version 2.4.1 from 2010-06-29 (35
times).

'_geom_bond_publ_flag' value 'Y' changed to 'y' according to
'/home/saulius/struct/CIF-dictionaries/cif_core.dic' dictionary named
'cif_core.dic' version 2.4.1 from 2010-06-29 (11
times).

'_geom_angle_publ_flag' value 'N' changed to 'n' according to
'/home/saulius/struct/CIF-dictionaries/cif_core.dic' dictionary named
'cif_core.dic' version 2.4.1 from 2010-06-29 (73
times).

'_geom_angle_publ_flag' value 'Y' changed to 'y' according to
'/home/saulius/struct/CIF-dictionaries/cif_core.dic' dictionary named
'cif_core.dic' version 2.4.1 from 2010-06-29 (8 times).

Automatic conversion script
Id: cif_fix_enum 1527 2010-12-29 10:47:43Z saulius 

The following automatic conversions were performed:

'_symmetry_cell_setting' value 'Monoclinic' changed to 'monoclinic'
according to /home/saulius/struct/CIF-dictionaries/cif_core.dic
dictionary named 'cif_core.dic' version 2.4.1 from
2010-06-29.

'_geom_bond_publ_flag' value 'N' changed to 'n'
according to /home/saulius/struct/CIF-dictionaries/cif_core.dic
dictionary named 'cif_core.dic' version 2.4.1 from 2010-06-29 (35
times).

'_geom_bond_publ_flag' value 'Y' changed to 'y' according to
/home/saulius/struct/CIF-dictionaries/cif_core.dic dictionary named
'cif_core.dic' version 2.4.1 from 2010-06-29 (11
times).

'_geom_angle_publ_flag' value 'N' changed to 'n' according
to /home/saulius/struct/CIF-dictionaries/cif_core.dic dictionary
named 'cif_core.dic' version 2.4.1 from 2010-06-29 (73
times).

'_geom_angle_publ_flag' value 'Y' changed to 'y' according
to /home/saulius/struct/CIF-dictionaries/cif_core.dic dictionary
named 'cif_core.dic' version 2.4.1 from 2010-06-29 (8 times).

Automatic conversion script
Id: cif_fix_values 1715 2011-07-08 13:25:40Z adriana 
;
_cod_original_sg_symbol_H-M 'P 21/c'
_cod_database_code 2208232
_cod_database_fobs_code 2208232

loop_
_symmetry_equiv_pos_as_xyz
'x, y, z'
'-x, y+1/2, -z+1/2'
'-x, -y, -z'
'x, -y-1/2, z-1/2'

loop_
_atom_site_type_symbol
_atom_site_label
_atom_site_fract_x
_atom_site_fract_y
_atom_site_fract_z
_atom_site_U_iso_or_equiv
_atom_site_adp_type
_atom_site_calc_flag
_atom_site_refinement_flags
_atom_site_occupancy
O O1 0.1104(2) 0.39952(9) 0.46697(6) 0.0245(3) Uani d . 1
C C1 0.2422(3) 0.34189(13) 0.43104(8) 0.0207(4) Uani d . 1
O O2 0.3841(2) 0.50132(9) 0.40396(6) 0.0230(3) Uani d . 1
C C2 0.2406(3) 0.23720(13) 0.42795(9) 0.0257(4) Uani d . 1
H H2A 0.1433 0.2003 0.4509 0.031 Uiso calc R 1
O O3 0.3628(2) 0.57161(9) 0.29925(6) 0.0257(3) Uani d . 1
C C3 0.3863(3) 0.18699(13) 0.39017(9) 0.0270(4) Uani d . 1
H H3A 0.3858 0.1167 0.3881 0.032 Uiso calc R 1
C C4 0.5308(3) 0.24176(14) 0.35593(9) 0.0264(4) Uani d . 1
H H4A 0.6266 0.2077 0.3310 0.032 Uiso calc R 1
C C5 0.5352(3) 0.34781(13) 0.35823(8) 0.0235(4) Uani d . 1
C C6 0.3907(3) 0.39731(12) 0.39596(8) 0.0203(4) Uani d . 1
C C7 0.6918(3) 0.40899(14) 0.32124(10) 0.0295(4) Uani d . 1
H H7A 0.6286 0.4148 0.2754 0.035 Uiso calc R 1
H H7B 0.8357 0.3747 0.3230 0.035 Uiso calc R 1
C C8 0.7266(3) 0.51440(14) 0.35132(10) 0.0289(4) Uani d . 1
H H8A 0.8227 0.5096 0.3930 0.035 Uiso calc R 1
H H8B 0.8016 0.5571 0.3222 0.035 Uiso calc R 1
C C9 0.5058(3) 0.56174(13) 0.36234(9) 0.0241(4) Uani d . 1
C C10 0.5167(3) 0.66825(13) 0.39285(9) 0.0241(4) Uani d . 1
H H10A 0.5085 0.6655 0.4398 0.029 Uiso calc R 1
H H10B 0.6531 0.7033 0.3849 0.029 Uiso calc R 1
C C11 0.3110(3) 0.71799(13) 0.35679(8) 0.0217(4) Uani d . 1
C C12 0.2347(3) 0.65806(13) 0.30384(8) 0.0229(4) Uani d . 1
C C13 0.0450(3) 0.68261(14) 0.25909(9) 0.0263(4) Uani d . 1
H H13A -0.0022 0.6412 0.2233 0.032 Uiso calc R 1
C C14 -0.0678(3) 0.77046(14) 0.27039(9) 0.0276(4) Uani d . 1
H H14A -0.1936 0.7885 0.2415 0.033 Uiso calc R 1
C C15 0.0022(3) 0.83465(13) 0.32504(9) 0.0256(4) Uani d . 1
C C16 0.1978(3) 0.80821(13) 0.36938(8) 0.0235(4) Uani d . 1
C C17 0.2650(3) 0.87209(13) 0.42441(9) 0.0269(4) Uani d . 1
H H17A 0.3923 0.8560 0.4533 0.032 Uiso calc R 1
C C18 0.1431(3) 0.95701(14) 0.43500(10) 0.0315(5) Uani d . 1
H H18A 0.1883 0.9979 0.4712 0.038 Uiso calc R 1
C C19 -0.0508(4) 0.98329(14) 0.39154(10) 0.0342(5) Uani d . 1
H H19A -0.1323 1.0410 0.3994 0.041 Uiso calc R 1
C C20 -0.1186(3) 0.92388(14) 0.33787(10) 0.0326(5) Uani d . 1
H H20A -0.2454 0.9421 0.3094 0.039 Uiso calc R 1
C C21 -0.0517(3) 0.34697(14) 0.50082(9) 0.0259(4) Uani d . 1
H H21A -0.1332 0.3949 0.5240 0.039 Uiso calc R 1
H H21B 0.0247 0.2999 0.5316 0.039 Uiso calc R 1
H H21C -0.1548 0.3110 0.4695 0.039 Uiso calc R 1

loop_
_atom_site_aniso_label
_atom_site_aniso_U_11
_atom_site_aniso_U_22
_atom_site_aniso_U_33
_atom_site_aniso_U_12
_atom_site_aniso_U_13
_atom_site_aniso_U_23
O1 0.0301(7) 0.0223(6) 0.0230(7) -0.0012(5) 0.0105(5) 0.0000(5)
C1 0.0228(9) 0.0234(9) 0.0153(8) 0.0017(7) 0.0000(7) -0.0009(7)
O2 0.0287(7) 0.0195(6) 0.0214(6) -0.0007(5) 0.0063(5) 0.0014(5)
C2 0.0310(10) 0.0245(9) 0.0214(9) -0.0024(7) 0.0025(8) 0.0016(7)
O3 0.0315(7) 0.0266(7) 0.0191(6) -0.0005(5) 0.0037(5) 0.0010(5)
C3 0.0348(11) 0.0198(8) 0.0255(9) 0.0018(8) -0.0007(8) -0.0016(7)
C4 0.0278(10) 0.0284(9) 0.0227(9) 0.0050(8) 0.0014(8) -0.0044(7)
C5 0.0237(9) 0.0268(9) 0.0197(9) 0.0019(7) 0.0009(7) 0.0003(7)
C6 0.0239(9) 0.0203(8) 0.0158(8) -0.0001(7) -0.0009(7) 0.0014(6)
C7 0.0285(10) 0.0302(10) 0.0314(10) 0.0028(8) 0.0108(8) -0.0003(8)
C8 0.0263(10) 0.0288(10) 0.0328(11) -0.0026(8) 0.0084(8) 0.0028(8)
C9 0.0265(10) 0.0257(9) 0.0200(9) -0.0033(7) 0.0028(7) 0.0031(7)
C10 0.0253(10) 0.0233(9) 0.0232(9) -0.0034(7) 0.0016(7) 0.0014(7)
C11 0.0257(9) 0.0219(8) 0.0177(9) -0.0050(7) 0.0035(7) 0.0053(7)
C12 0.0284(10) 0.0224(8) 0.0187(9) -0.0020(7) 0.0068(7) 0.0048(7)
C13 0.0331(11) 0.0292(10) 0.0163(9) -0.0069(8) 0.0020(8) 0.0025(7)
C14 0.0296(10) 0.0304(10) 0.0215(9) -0.0030(8) -0.0015(8) 0.0096(7)
C15 0.0315(10) 0.0241(9) 0.0217(9) -0.0027(7) 0.0049(8) 0.0086(7)
C16 0.0288(10) 0.0215(8) 0.0208(9) -0.0037(7) 0.0051(7) 0.0056(7)
C17 0.0340(11) 0.0235(9) 0.0228(9) -0.0046(8) 0.0023(8) 0.0041(7)
C18 0.0459(12) 0.0207(9) 0.0282(10) -0.0020(8) 0.0061(9) 0.0005(7)
C19 0.0444(12) 0.0216(9) 0.0374(11) 0.0052(8) 0.0082(9) 0.0045(8)
C20 0.0365(11) 0.0287(10) 0.0323(11) 0.0035(8) 0.0034(9) 0.0102(8)
C21 0.0295(10) 0.0276(9) 0.0219(9) -0.0038(8) 0.0080(8) 0.0009(7)

loop_
_atom_type_symbol
_atom_type_description
_atom_type_scat_dispersion_real
_atom_type_scat_dispersion_imag
_atom_type_scat_source
C C 0.0033 0.0016 'International Tables Vol C Tables 4.2.6.8 and 6.1.1.4'
H H 0.0000 0.0000 'International Tables Vol C Tables 4.2.6.8 and 6.1.1.4'
O O 0.0106 0.0060 'International Tables Vol C Tables 4.2.6.8 and 6.1.1.4'

loop_
_geom_angle_atom_site_label_1
_geom_angle_atom_site_label_2
_geom_angle_atom_site_label_3
_geom_angle
_geom_angle_publ_flag
C1 O1 C21 117.16(13) n
O1 C1 C2 125.27(16) n
O1 C1 C6 115.05(15) n
C2 C1 C6 119.67(16) n
C6 O2 C9 117.34(13) y
C1 C2 C3 119.80(17) n
C1 C2 H2A 120.1 n
C3 C2 H2A 120.1 n
C12 O3 C9 106.37(13) y
C4 C3 C2 120.16(17) n
C4 C3 H3A 119.9 n
C2 C3 H3A 119.9 n
C3 C4 C5 121.09(17) n
C3 C4 H4A 119.5 n
C5 C4 H4A 119.5 n
C6 C5 C4 118.54(17) n
C6 C5 C7 119.57(16) n
C4 C5 C7 121.90(16) n
O2 C6 C5 124.08(15) n
O2 C6 C1 115.15(15) n
C5 C6 C1 120.74(15) n
C5 C7 C8 110.38(15) n
C5 C7 H7A 109.6 n
C8 C7 H7A 109.6 n
C5 C7 H7B 109.6 n
C8 C7 H7B 109.6 n
H7A C7 H7B 108.1 n
C9 C8 C7 111.15(15) n
C9 C8 H8A 109.4 n
C7 C8 H8A 109.4 n
C9 C8 H8B 109.4 n
C7 C8 H8B 109.4 n
H8A C8 H8B 108.0 n
O2 C9 O3 106.86(13) y
O2 C9 C8 112.24(14) y
O3 C9 C8 109.49(14) y
O2 C9 C10 105.54(14) y
O3 C9 C10 105.53(13) y
C8 C9 C10 116.56(15) y
C11 C10 C9 102.06(14) n
C11 C10 H10A 111.4 n
C9 C10 H10A 111.4 n
C11 C10 H10B 111.4 n
C9 C10 H10B 111.4 n
H10A C10 H10B 109.2 n
C12 C11 C16 120.72(16) n
C12 C11 C10 107.89(15) n
C16 C11 C10 131.39(16) n
C11 C12 O3 113.31(15) n
C11 C12 C13 122.97(17) n
O3 C12 C13 123.73(15) n
C14 C13 C12 117.28(16) n
C14 C13 H13A 121.4 n
C12 C13 H13A 121.4 n
C13 C14 C15 122.06(17) n
C13 C14 H14A 119.0 n
C15 C14 H14A 119.0 n
C20 C15 C14 122.04(17) n
C20 C15 C16 118.59(17) n
C14 C15 C16 119.36(17) n
C11 C16 C17 123.35(17) n
C11 C16 C15 117.60(16) n
C17 C16 C15 119.02(17) n
C18 C17 C16 120.41(18) n
C18 C17 H17A 119.8 n
C16 C17 H17A 119.8 n
C17 C18 C19 120.84(18) n
C17 C18 H18A 119.6 n
C19 C18 H18A 119.6 n
C20 C19 C18 120.17(19) n
C20 C19 H19A 119.9 n
C18 C19 H19A 119.9 n
C19 C20 C15 120.97(19) n
C19 C20 H20A 119.5 n
C15 C20 H20A 119.5 n
O1 C21 H21A 109.5 n
O1 C21 H21B 109.5 n
H21A C21 H21B 109.5 n
O1 C21 H21C 109.5 n
H21A C21 H21C 109.5 n
H21B C21 H21C 109.5 n

loop_
_geom_bond_atom_site_label_1
_geom_bond_atom_site_label_2
_geom_bond_distance
_geom_bond_publ_flag
O1 C1 1.373(2) n
O1 C21 1.4384(19) n
C1 C2 1.384(2) n
C1 C6 1.414(2) n
O2 C6 1.3848(19) y
O2 C9 1.430(2) y
C2 C3 1.401(3) n
C2 H2A 0.9300 n
O3 C12 1.385(2) y
O3 C9 1.465(2) y
C3 C4 1.383(3) n
C3 H3A 0.9300 n
C4 C5 1.402(2) n
C4 H4A 0.9300 n
C5 C6 1.392(2) y
C5 C7 1.510(2) y
C7 C8 1.527(3) y
C7 H7A 0.9700 n
C7 H7B 0.9700 n
C8 C9 1.504(3) y
C8 H8A 0.9700 n
C8 H8B 0.9700 n
C9 C10 1.538(2) y
C10 C11 1.506(2) y
C10 H10A 0.9700 n
C10 H10B 0.9700 n
C11 C12 1.374(2) y
C11 C16 1.410(2) n
C12 C13 1.406(2) n
C13 C14 1.377(3) n
C13 H13A 0.9300 n
C14 C15 1.425(3) n
C14 H14A 0.9300 n
C15 C20 1.424(3) n
C15 C16 1.434(2) n
C16 C17 1.425(3) n
C17 C18 1.370(3) n
C17 H17A 0.9300 n
C18 C19 1.416(3) n
C18 H18A 0.9300 n
C19 C20 1.371(3) n
C19 H19A 0.9300 n
C20 H20A 0.9300 n
C21 H21A 0.9600 n
C21 H21B 0.9600 n
C21 H21C 0.9600 n
